data_7133558
loop_
_publ_author_name
'Patyk-Ka&#x17a;mierczak, Ewa'
'Ka&#x17a;mierczak, Micha&#x142;'

_publ_section_title
;
 Metal-free negative linear compressibility (NLC) material - the cocrystal
 of 1,2-bis(4-pyridyl)ethane and fumaric acid.
;
_journal_issue 75
_journal_name_full 'Chemical communications (Cambridge, England)'
_journal_page_first 10310
_journal_page_last 10313
_journal_paper_doi 10.1039/d4cc02183e
_journal_volume 60
_journal_year 2024
_chemical_formula_moiety 'C12 H12 N2, C4 H4 O4'
_chemical_formula_sum 'C16 H16 N2 O4'
_chemical_formula_weight 300.31
_chemical_name_systematic '1,2-bis(4-Pyridyl)ethane fumaric acid'
_space_group_crystal_system monoclinic
_space_group_IT_number 15
_space_group_name_Hall '-I 2ya'
_space_group_name_H-M_alt 'I 1 2/a 1'
_atom_sites_solution_hydrogens geom
_audit_creation_date 2023-10-03
_audit_creation_method
;
Olex2 1.5
(compiled 2023.08.24 svn.re1ec1418 for OlexSys, GUI svn.r6817)
;
_audit_update_record
;
2024-03-15 deposited with the CCDC.	2024-08-08 downloaded from the CCDC.
;
_cell_angle_alpha 90
_cell_angle_beta 110.9(3)
_cell_angle_gamma 90
_cell_formula_units_Z 4
_cell_length_a 16.73(3)
_cell_length_b 4.5924(6)
_cell_length_c 19.74(4)
_cell_measurement_reflns_used 763
_cell_measurement_temperature 298
_cell_measurement_theta_max 18.7710
_cell_measurement_theta_min 2.7020
_cell_volume 1417(5)
_computing_cell_refinement 'CrysAlisPro 1.171.41.93a (Rigaku OD, 2020)'
_computing_data_collection 'CrysAlisPro 1.171.41.93a (Rigaku OD, 2020)'
_computing_data_reduction 'CrysAlisPro 1.171.41.93a (Rigaku OD, 2020)'
_computing_molecular_graphics 'Olex2 1.5 (Dolomanov et al., 2009)'
_computing_publication_material 'Olex2 1.5 (Dolomanov et al., 2009)'
_computing_structure_refinement 'SHELXL 2014/7 (Sheldrick, 2015)'
_computing_structure_solution 'SHELXT 2014/4 (Sheldrick, 2014)'
_diffrn_ambient_pressure 530000
_diffrn_ambient_temperature 298.00
_diffrn_detector 'CCD plate'
_diffrn_detector_area_resol_mean 16.1544
_diffrn_detector_type Eos
_diffrn_measured_fraction_theta_full 0.293
_diffrn_measured_fraction_theta_max 0.259
_diffrn_measurement_details
;
List of Runs (angles in degrees, time in seconds):

  # Type    Start    End  Width  t~exp~   \w     \q     \k     \f   Frames
#--------------------------------------------------------------------------
  1  \w     10.00  70.00   1.00   30.00    --   27.05 -97.00  35.00   60
  2  \w    -32.00  22.00   1.00   30.00    --   27.05  39.00 -12.00   54
  3  \w      4.00  63.00   1.00   30.00    --   27.05 -81.00-151.00   59
  4  \w    -36.00 -10.00   1.00   30.00    --   27.05 114.00 -44.00   26
  5  \w    -15.00  47.00   1.00   30.00    --   27.05 -19.00-180.00   62
  6  \w    -18.00   9.00   1.00   30.00    --   27.05  77.00 150.00   27
  7  \w    -26.00  43.00   1.00   30.00    --  -27.91 -26.00   7.00   69
  8  \w     10.00  35.00   1.00   30.00    --  -27.91-114.00-136.00   25
  9  \w    -57.00  12.00   1.00   30.00    --  -27.91  67.00 -23.00   69
 10  \w    -47.00  22.00   1.00   30.00    --  -27.91  19.00-180.00   69
 11  \w      5.00  29.00   1.00   30.00    --  -27.91 -99.00  30.00   24
 12  \w    -36.00 -10.00   1.00   30.00    --   27.05 114.00 136.00   26
 13  \w    -23.00  39.00   1.00   30.00    --   27.05 -13.00   3.00   62
 14  \w    -70.00  -1.00   1.00   30.00    --  -27.91  97.00 143.00   69
 15  \w    -22.00  32.00   1.00   30.00    --  -27.91 -39.00  12.00   54
 16  \w   -111.00 -78.00   1.00   30.00    --  -27.91 178.00 -90.00   33
 17  \w    -11.00  37.00   1.00   30.00    --  -27.91 -37.00-180.00   48
 18  \w    -12.00  13.00   1.00   30.00    --  -27.91 -67.00  23.00   25
 19  \w    -35.00  35.00   1.00   30.00    --  -27.91   0.00-180.00   70
 20  \w    -22.00  32.00   1.00   30.00    --  -27.91 -39.00-167.00   54
 21  \w    -35.00  -7.00   1.00   30.00    --  -27.91   0.00-180.00   28
;
_diffrn_measurement_device 'four-circle diffractometer'
_diffrn_measurement_device_type 'Xcalibur, Eos'
_diffrn_measurement_method '\w scans'
_diffrn_orient_matrix_type 'CrysAlisPro convention (1999,Acta A55,543-557)'
_diffrn_orient_matrix_UB_11 0.0358462000
_diffrn_orient_matrix_UB_12 0.0157276000
_diffrn_orient_matrix_UB_13 0.0326719000
_diffrn_orient_matrix_UB_21 -0.0107799000
_diffrn_orient_matrix_UB_22 -0.1326980000
_diffrn_orient_matrix_UB_23 0.0129148000
_diffrn_orient_matrix_UB_31 0.0257566000
_diffrn_orient_matrix_UB_32 -0.0771639000
_diffrn_orient_matrix_UB_33 -0.0156863000
_diffrn_radiation_monochromator graphite
_diffrn_radiation_probe x-ray
_diffrn_radiation_type 'Mo K\a'
_diffrn_radiation_wavelength 0.71073
_diffrn_reflns_av_R_equivalents 0.0848
_diffrn_reflns_av_unetI/netI 0.0986
_diffrn_reflns_Laue_measured_fraction_full 0.293
_diffrn_reflns_Laue_measured_fraction_max 0.259
_diffrn_reflns_limit_h_max 18
_diffrn_reflns_limit_h_min -18
_diffrn_reflns_limit_k_max 5
_diffrn_reflns_limit_k_min -5
_diffrn_reflns_limit_l_max 20
_diffrn_reflns_limit_l_min -20
_diffrn_reflns_number 3104
_diffrn_reflns_point_group_measured_fraction_full 0.293
_diffrn_reflns_point_group_measured_fraction_max 0.259
_diffrn_reflns_theta_full 25.242
_diffrn_reflns_theta_max 27.003
_diffrn_reflns_theta_min 2.751
_diffrn_source 'fine-focus sealed X-ray tube'
_diffrn_source_type 'Enhance (Mo) X-ray Source'
_exptl_absorpt_coefficient_mu 0.102
_exptl_absorpt_correction_T_max 0.998
_exptl_absorpt_correction_T_min 0.997
_exptl_absorpt_correction_type analytical
_exptl_absorpt_process_details
;
CrysAlisPro 1.171.41.93a (Rigaku Oxford Diffraction, 2020)
Analytical numeric absorption correction using a multifaceted crystal
model based on expressions derived by R.C. Clark & J.S. Reid.
(Clark, R. C. & Reid, J. S. (1995). Acta Cryst. A51, 887-897)
Empirical absorption correction using spherical harmonics,
implemented in SCALE3 ABSPACK scaling algorithm.
;
_exptl_crystal_colour colourless
_exptl_crystal_colour_primary colourless
_exptl_crystal_density_diffrn 1.407
_exptl_crystal_description plate
_exptl_crystal_F_000 632
_exptl_crystal_size_max 0.31
_exptl_crystal_size_mid 0.2
_exptl_crystal_size_min 0.027
_refine_diff_density_max 0.162
_refine_diff_density_min -0.198
_refine_diff_density_rms 0.035
_refine_ls_extinction_method none
_refine_ls_goodness_of_fit_ref 1.028
_refine_ls_hydrogen_treatment constr
_refine_ls_matrix_type full
_refine_ls_number_parameters 45
_refine_ls_number_reflns 401
_refine_ls_number_restraints 2
_refine_ls_restrained_S_all 1.027
_refine_ls_R_factor_all 0.1835
_refine_ls_R_factor_gt 0.0763
_refine_ls_shift/su_max 0.000
_refine_ls_shift/su_mean 0.000
_refine_ls_structure_factor_coef Fsqd
_refine_ls_weighting_details 'w=1/[\s^2^(Fo^2^)+(0.0610P)^2^+3.5496P] where P=(Fo^2^+2Fc^2^)/3'
_refine_ls_weighting_scheme calc
_refine_ls_wR_factor_gt 0.1472
_refine_ls_wR_factor_ref 0.1803
_reflns_Friedel_coverage 0.000
_reflns_number_gt 200
_reflns_number_total 401
_reflns_threshold_expression 'I > 2\s(I)'
_cod_data_source_file d4cc02183e3.cif
_cod_data_source_block ETYFUM_053
_cod_depositor_comments 'Adding full bibliography for 7133545--7133558.cif.'
_cod_database_code 7133558
_shelx_shelxl_version_number 2014/7
_chemical_oxdiff_formula 'C4O4H4, N2C12H12'
_shelx_space_group_comment
;
The symmetry employed for this shelxl refinement is uniquely defined
by the following loop, which should always be used as a source of
symmetry information in preference to the above space-group names.
They are only intended as comments.
;
_shelx_estimated_absorpt_t_max 0.997
_shelx_estimated_absorpt_t_min 0.969
_diffrn.ambient_pressure_su 20000

_olex2_refinement_description
;
1. Fixed Uiso
 At 1.2 times of:
  All C(H) groups, All C(H,H) groups
 At 1.5 times of:
  All O(H) groups
2. Restrained distances
 O2-C7
 1.2 with sigma of 0.02
 O1-C7
 1.3 with sigma of 0.02
3.a Secondary CH2 refined with riding coordinates:
 C6(H6A,H6B)
3.b Aromatic/amide H refined with riding coordinates:
 C1(H1), C2(H2), C4(H4), C5(H5), C8(H8)
3.c Idealised tetrahedral OH refined with riding coordinates:
 O1(H1A)
;
_ins_header
;
TITL ETYFUM_058_32 in I2/a 
REM I2/a (#15 in standard setting)
CELL 0.71073  16.729891   4.592376  19.744091  90.0000 110.8647  90.0000
ZERR    4.00   0.029791   0.000606   0.042637   0.0000   0.2496   0.0000
LATT  2
SYMM -x+1/2, y,-z 
SFAC C H N O
UNIT 64.00 64.00 8.00 16.00
SIZE 0.03 0.20 0.31
TREF
HKLF 4
END
;
_olex2_exptl_crystal_mounting_method
'Single crystal grown at ambient conditions was mounted in Merrill-Bassett diamond anvil cell, compressed to 0.53(2) GPa. Daphne oil 7575 was used as hydrostatic medium.'
_olex2_submission_special_instructions 'No special instructions were received'
_oxdiff_exptl_absorpt_empirical_details
;
Empirical correction (ABSPACK) includes:
- Absorption correction using spherical harmonics
- Frame scaling
;
_oxdiff_exptl_absorpt_empirical_full_max 2.282
_oxdiff_exptl_absorpt_empirical_full_min 0.696

loop_
_space_group_symop_operation_xyz
'x, y, z'
'-x+1/2, y, -z'
'x+1/2, y+1/2, z+1/2'
'-x+1, y+1/2, -z+1/2'
'-x, -y, -z'
'x-1/2, -y, z'
'-x+1/2, -y+1/2, -z+1/2'
'x, -y+1/2, z+1/2'

loop_
_atom_site_label
_atom_site_type_symbol
_atom_site_fract_x
_atom_site_fract_y
_atom_site_fract_z
_atom_site_U_iso_or_equiv
_atom_site_adp_type
_atom_site_occupancy
_atom_site_site_symmetry_order
_atom_site_calc_flag
_atom_site_refinement_flags_posn
_atom_site_refinement_flags_adp
_atom_site_refinement_flags_occupancy
_atom_site_disorder_assembly
_atom_site_disorder_group
C1 C 0.1582(13) 0.3984(18) 0.4136(11) 0.041(3) Uiso 1 1 d . . . . .
H1 H 0.2159 0.4473 0.4300 0.049 Uiso 1 1 calc R U . . .
C2 C 0.1306(14) 0.1940(16) 0.4536(12) 0.047(3) Uiso 1 1 d . . . . .
H2 H 0.1690 0.1095 0.4954 0.056 Uiso 1 1 calc R U . . .
C3 C 0.0458(14) 0.1234(17) 0.4293(12) 0.034(2) Uiso 1 1 d . . . . .
C4 C -0.0098(13) 0.2492(17) 0.3652(12) 0.033(2) Uiso 1 1 d . . . . .
H4 H -0.0675 0.1998 0.3473 0.040 Uiso 1 1 calc R U . . .
C5 C 0.0225(13) 0.4492(17) 0.3286(12) 0.047(3) Uiso 1 1 d . . . . .
H5 H -0.0137 0.5339 0.2859 0.056 Uiso 1 1 calc R U . . .
C6 C 0.0129(11) -0.0810(14) 0.4732(10) 0.034(2) Uiso 1 1 d . . . . .
H6A H -0.0358 -0.1880 0.4410 0.040 Uiso 1 1 calc R U . . .
H6B H 0.0572 -0.2203 0.4981 0.040 Uiso 1 1 calc R U . . .
N1 N 0.1075(12) 0.5222(14) 0.3551(10) 0.037(2) Uiso 1 1 d . . . . .
C7 C 0.2426(10) 0.972(2) 0.3225(9) 0.049(3) Uiso 1 1 d D . . . .
C8 C 0.2759(15) 1.2036(18) 0.2844(12) 0.040(3) Uiso 1 1 d . . . . .
H8 H 0.3301 1.2825 0.3068 0.048 Uiso 1 1 calc R U . . .
O1 O 0.1634(9) 0.8942(11) 0.2855(7) 0.050(2) Uiso 1 1 d D . . . .
H1A H 0.1473 0.7773 0.3093 0.075 Uiso 1 1 calc R U . . .
O2 O 0.2893(10) 0.8797(14) 0.3791(9) 0.057(2) Uiso 1 1 d D . . . .

loop_
_atom_type_symbol
_atom_type_description
_atom_type_scat_dispersion_real
_atom_type_scat_dispersion_imag
_atom_type_scat_source
C C 0.0033 0.0016 'International Tables Vol C Tables 4.2.6.8 and 6.1.1.4'
H H 0.0000 0.0000 'International Tables Vol C Tables 4.2.6.8 and 6.1.1.4'
N N 0.0061 0.0033 'International Tables Vol C Tables 4.2.6.8 and 6.1.1.4'
O O 0.0106 0.0060 'International Tables Vol C Tables 4.2.6.8 and 6.1.1.4'

loop_
_exptl_crystal_face_index_h
_exptl_crystal_face_index_k
_exptl_crystal_face_index_l
_exptl_crystal_face_perp_dist
12 5 -16 0.1090
-15 5 14 0.1042
-14 -4 18 0.1410
10 -6 -8 0.0709
-14 -2 -17 0.0100
15 2 20 0.0100

loop_
_geom_angle_atom_site_label_1
_geom_angle_atom_site_label_2
_geom_angle_atom_site_label_3
_geom_angle
_geom_angle_site_symmetry_1
_geom_angle_site_symmetry_3
_geom_angle_publ_flag
C2 C1 H1 118.2 . . ?
N1 C1 H1 118.2 . . ?
N1 C1 C2 123.6(18) . . ?
C1 C2 H2 121.0 . . ?
C3 C2 C1 117.9(19) . . ?
C3 C2 H2 121.0 . . ?
C2 C3 C4 119.5(11) . . ?
C2 C3 C6 119(2) . . ?
C4 C3 C6 121.0(19) . . ?
C3 C4 H4 120.5 . . ?
C5 C4 C3 119.1(19) . . ?
C5 C4 H4 120.5 . . ?
C4 C5 H5 119.8 . . ?
N1 C5 C4 120(2) . . ?
N1 C5 H5 119.8 . . ?
C3 C6 H6A 109.4 . . ?
C3 C6 H6B 109.4 . . ?
C6 C6 C3 111.0(7) 5_556 . ?
C6 C6 H6A 109.4 5_556 . ?
C6 C6 H6B 109.4 5_556 . ?
H6A C6 H6B 108.0 . . ?
C1 N1 C5 119.5(10) . . ?
O1 C7 C8 113.0(17) . . ?
O2 C7 C8 118.8(16) . . ?
O2 C7 O1 128.2(12) . . ?
C7 C8 H8 120.4 . . ?
C8 C8 C7 119(2) 7_575 . ?
C8 C8 H8 120.4 7_575 . ?
C7 O1 H1A 109.5 . . ?

loop_
_geom_bond_atom_site_label_1
_geom_bond_atom_site_label_2
_geom_bond_distance
_geom_bond_site_symmetry_2
_geom_bond_publ_flag
C1 H1 0.9300 . ?
C1 C2 1.407(11) . ?
C1 N1 1.30(3) . ?
C2 H2 0.9300 . ?
C2 C3 1.37(3) . ?
C3 C4 1.40(3) . ?
C3 C6 1.508(11) . ?
C4 H4 0.9300 . ?
C4 C5 1.391(12) . ?
C5 H5 0.9300 . ?
C5 N1 1.37(3) . ?
C6 C6 1.479(17) 5_556 ?
C6 H6A 0.9700 . ?
C6 H6B 0.9700 . ?
C7 C8 1.516(13) . ?
C7 O1 1.315(16) . ?
C7 O2 1.191(17) . ?
C8 C8 1.39(5) 7_575 ?
C8 H8 0.9300 . ?
O1 H1A 0.8200 . ?

loop_
_geom_torsion_atom_site_label_1
_geom_torsion_atom_site_label_2
_geom_torsion_atom_site_label_3
_geom_torsion_atom_site_label_4
_geom_torsion
_geom_torsion_site_symmetry_1
_geom_torsion_site_symmetry_2
_geom_torsion_site_symmetry_3
_geom_torsion_site_symmetry_4
_geom_torsion_publ_flag
C1 C2 C3 C4 1.6(14) . . . . ?
C1 C2 C3 C6 -176.3(7) . . . . ?
C2 C1 N1 C5 -1.6(15) . . . . ?
C2 C3 C4 C5 -1.5(15) . . . . ?
C2 C3 C6 C6 89(2) . . . 5_556 ?
C3 C4 C5 N1 -0.1(14) . . . . ?
C4 C3 C6 C6 -89(3) . . . 5_556 ?
C4 C5 N1 C1 1.7(13) . . . . ?
C6 C3 C4 C5 176.4(7) . . . . ?
N1 C1 C2 C3 -0.1(14) . . . . ?
O1 C7 C8 C8 -3.3(13) . . . 7_575 ?
O2 C7 C8 C8 174.8(10) . . . 7_575 ?

loop_
_exptl_oxdiff_crystal_face_indexfrac_h
_exptl_oxdiff_crystal_face_indexfrac_k
_exptl_oxdiff_crystal_face_indexfrac_l
_exptl_oxdiff_crystal_face_x
_exptl_oxdiff_crystal_face_y
_exptl_oxdiff_crystal_face_z
12.1499 4.7878 -16.4715 -0.0273 -0.9790 0.2019
-14.9022 4.6416 13.9988 -0.0038 -0.2745 -0.9616
-13.5976 -4.3592 17.8446 0.0270 0.9555 -0.2938
10.2877 -5.7534 -8.1600 0.0117 0.5472 0.8369
-14.4336 -1.5493 -16.8815 -1.0933 0.1432 0.0126
14.8409 2.4494 19.6833 1.2136 -0.2308 -0.1155
